data_4518967
loop_
_publ_author_name
'Hao, Wei'
'Bay, Katherine L.'
'Harris, Caleb F.'
'King, Daniel S.'
'Guzei, Ilia A.'
'Aristov, Michael M.'
'Zhuang, Zhe'
'Plata, R. Erik'
'Hill, David E.'
'Houk, K. N.'
'Berry, John F.'
'Yu, Jin-Quan'
'Blackmond, Donna G.'

_publ_section_title
;
 Probing Catalyst Speciation in Pd-MPAAM-Catalyzed Enantioselective
 C(sp3)--H Arylation: Catalyst Improvement via Destabilization of
 Off-Cycle Species
;
_journal_name_full 'ACS Catalysis'
_journal_page_first 11040
_journal_page_last 11048
_journal_paper_doi 10.1021/acscatal.1c02805
_journal_year 2021
_chemical_formula_moiety 'C24 H32 N2 O2 Pd S2'
_chemical_formula_sum 'C24 H32 N2 O2 Pd S2'
_chemical_formula_weight 551.03
_space_group_crystal_system orthorhombic
_space_group_IT_number 61
_space_group_name_Hall '-P 2ac 2ab'
_space_group_name_H-M_alt 'P b c a'
_atom_sites_solution_hydrogens geom
_atom_sites_solution_primary dual
_audit_creation_date 2018-09-28
_audit_creation_method
;
Olex2 1.2-beta
(compiled 2018.05.29 svn.r3508 for OlexSys, GUI svn.r5506)
;
_cell_angle_alpha 90
_cell_angle_beta 90
_cell_angle_gamma 90
_cell_formula_units_Z 4
_cell_length_a 10.727(8)
_cell_length_b 13.248(9)
_cell_length_c 16.141(11)
_cell_measurement_reflns_used 7869
_cell_measurement_temperature 100(2)
_cell_measurement_theta_max 28.263
_cell_measurement_theta_min 2.750
_cell_volume 2294(3)
_computing_cell_refinement 'SAINT+ Ver. 2018.1-0. (Bruker-AXS, 2018)'
_computing_data_collection 'APEX3 Ver. 2018.1-0. (Bruker-AXS, 2018)'
_computing_data_reduction 'SAINT+ Ver. 2018.1-0. (Bruker-AXS, 2018)'
_computing_molecular_graphics 'OLEX2 (Dolomanov et al., 2009)'
_computing_publication_material 'OLEX2 (Dolomanov et al., 2009)'
_computing_structure_refinement 'XL (Sheldrick, 2015b)'
_computing_structure_solution 'XT (Sheldrick, 2015a)'
_diffrn_ambient_temperature 100.0
_diffrn_detector 'charge-coupled device (CCD) area detector'
_diffrn_detector_area_resol_mean 7.9
_diffrn_detector_type 'Bruker APEX II'
_diffrn_measured_fraction_theta_full 0.993
_diffrn_measured_fraction_theta_max 0.979
_diffrn_measurement_device 'three-circle diffractometer'
_diffrn_measurement_device_type 'Bruker APEX II Quazar'
_diffrn_measurement_method '0.5\ \w and 0.5\ \f scans'
_diffrn_radiation_collimation 'focusing mirrors'
_diffrn_radiation_detector 'Bruker APEX II'
_diffrn_radiation_monochromator 'mirror optics'
_diffrn_radiation_probe x-ray
_diffrn_radiation_type MoK\a
_diffrn_radiation_wavelength 0.71073
_diffrn_reflns_av_R_equivalents 0.0219
_diffrn_reflns_av_unetI/netI 0.0141
_diffrn_reflns_Laue_measured_fraction_full 0.993
_diffrn_reflns_Laue_measured_fraction_max 0.979
_diffrn_reflns_limit_h_max 14
_diffrn_reflns_limit_h_min -14
_diffrn_reflns_limit_k_max 17
_diffrn_reflns_limit_k_min -17
_diffrn_reflns_limit_l_max 20
_diffrn_reflns_limit_l_min -19
_diffrn_reflns_number 17519
_diffrn_reflns_point_group_measured_fraction_full 0.993
_diffrn_reflns_point_group_measured_fraction_max 0.979
_diffrn_reflns_theta_full 25.000
_diffrn_reflns_theta_max 28.286
_diffrn_reflns_theta_min 2.524
_diffrn_source 'microfocus sealed X-ray tube'
_diffrn_source_type 'Incoatec I\ms'
_diffrn_standards_number 0
_exptl_absorpt_coefficient_mu 1.016
_exptl_absorpt_correction_T_max 0.9010
_exptl_absorpt_correction_T_min 0.8746
_exptl_absorpt_correction_type multi-scan
_exptl_absorpt_process_details
'SADABS-2016/2 (Bruker,2016/2) was used for absorption correction. wR2(int) was 0.0955 before and 0.0353 after correction. The Ratio of minimum to maximum transmission is 0.9707. The \l/2 correction factor is Not present.'
_exptl_crystal_colour yellow
_exptl_crystal_colour_primary yellow
_exptl_crystal_density_diffrn 1.596
_exptl_crystal_density_method 'not measured'
_exptl_crystal_description block
_exptl_crystal_F_000 1136
_exptl_crystal_size_max 0.133
_exptl_crystal_size_mid 0.096
_exptl_crystal_size_min 0.094
_refine_diff_density_max 0.448
_refine_diff_density_min -0.404
_refine_diff_density_rms 0.057
_refine_ls_extinction_method none
_refine_ls_goodness_of_fit_ref 1.039
_refine_ls_hydrogen_treatment constr
_refine_ls_matrix_type full
_refine_ls_number_parameters 144
_refine_ls_number_reflns 2792
_refine_ls_number_restraints 0
_refine_ls_restrained_S_all 1.039
_refine_ls_R_factor_all 0.0215
_refine_ls_R_factor_gt 0.0179
_refine_ls_shift/su_max 0.001
_refine_ls_shift/su_mean 0.000
_refine_ls_structure_factor_coef Fsqd
_refine_ls_weighting_details 'w=1/[\s^2^(Fo^2^)+(0.0214P)^2^+1.5383P] where P=(Fo^2^+2Fc^2^)/3'
_refine_ls_weighting_scheme calc
_refine_ls_wR_factor_gt 0.0459
_refine_ls_wR_factor_ref 0.0478
_reflns_Friedel_coverage 0.000
_reflns_number_gt 2450
_reflns_number_total 2792
_reflns_threshold_expression 'I > 2\s(I)'
_cod_data_source_file cs1c02805_si_004.cif
_cod_data_source_block berry874
_cod_database_code 4518967
_shelx_shelxl_version_number 2018/1
_shelx_space_group_comment
;
The symmetry employed for this shelxl refinement is uniquely defined
by the following loop, which should always be used as a source of
symmetry information in preference to the above space-group names.
They are only intended as comments.
;
_shelx_estimated_absorpt_t_max 0.911
_shelx_estimated_absorpt_t_min 0.877
_olex2_refinement_description
;
1. Fixed Uiso
 At 1.2 times of:
  All C(H) groups, All C(H,H) groups
 At 1.5 times of:
  All C(H,H,H) groups
2.a Ternary CH refined with riding coordinates:
 C3(H3)
2.b Secondary CH2 refined with riding coordinates:
 C2(H2A,H2B), C6(H6A,H6B)
2.c Aromatic/amide H refined with riding coordinates:
 C8(H8), C9(H9), C10(H10), C11(H11), C12(H12)
2.d Idealised Me refined as rotating group:
 C1(H1A,H1B,H1C), C5(H5A,H5B,H5C)
;
_olex2_submission_special_instructions 'No special instructions were received'

loop_
_space_group_symop_operation_xyz
'x, y, z'
'-x+1/2, -y, z+1/2'
'-x, y+1/2, -z+1/2'
'x+1/2, -y+1/2, -z'
'-x, -y, -z'
'x-1/2, y, -z-1/2'
'x, -y-1/2, z-1/2'
'-x-1/2, y-1/2, z'

loop_
_atom_site_label
_atom_site_type_symbol
_atom_site_fract_x
_atom_site_fract_y
_atom_site_fract_z
_atom_site_U_iso_or_equiv
_atom_site_adp_type
_atom_site_occupancy
_atom_site_site_symmetry_order
_atom_site_calc_flag
_atom_site_refinement_flags_posn
_atom_site_refinement_flags_adp
_atom_site_refinement_flags_occupancy
_atom_site_disorder_assembly
_atom_site_disorder_group
Pd1 Pd 0.500000 0.500000 0.500000 0.00855(5) Uani 1 2 d S T P . .
S1 S 0.45189(3) 0.34768(2) 0.43958(2) 0.01114(7) Uani 1 1 d . . . . .
O1 O 0.77348(10) 0.60781(8) 0.50201(6) 0.0159(2) Uani 1 1 d . . . . .
N1 N 0.66053(11) 0.49092(8) 0.43043(7) 0.0113(2) Uani 1 1 d . . . . .
C1 C 0.43693(13) 0.24724(10) 0.51479(9) 0.0155(3) Uani 1 1 d . . . . .
H1A H 0.518022 0.234739 0.540812 0.023 Uiso 1 1 calc GR . . . .
H1B H 0.408311 0.185675 0.487029 0.023 Uiso 1 1 calc GR . . . .
H1C H 0.376365 0.266884 0.557291 0.023 Uiso 1 1 calc GR . . . .
C2 C 0.60474(13) 0.31808(10) 0.39735(9) 0.0142(3) Uani 1 1 d . . . . .
H2A H 0.660068 0.291329 0.441255 0.017 Uiso 1 1 calc R . . . .
H2B H 0.597578 0.266869 0.352929 0.017 Uiso 1 1 calc R . . . .
C3 C 0.65677(12) 0.41664(10) 0.36270(8) 0.0125(3) Uani 1 1 d . . . . .
H3 H 0.744091 0.404164 0.343560 0.015 Uiso 1 1 calc R . . . .
C4 C 0.76595(12) 0.54269(10) 0.44633(8) 0.0124(3) Uani 1 1 d . . . . .
C5 C 0.88339(13) 0.52353(11) 0.39501(10) 0.0172(3) Uani 1 1 d . . . . .
H5A H 0.866629 0.539329 0.336746 0.026 Uiso 1 1 calc GR . . . .
H5B H 0.907644 0.452477 0.400036 0.026 Uiso 1 1 calc GR . . . .
H5C H 0.951162 0.566505 0.415340 0.026 Uiso 1 1 calc GR . . . .
C6 C 0.57928(13) 0.45376(10) 0.28779(9) 0.0149(3) Uani 1 1 d . . . . .
H6A H 0.570750 0.397927 0.247425 0.018 Uiso 1 1 calc R . . . .
H6B H 0.494653 0.472223 0.307004 0.018 Uiso 1 1 calc R . . . .
C7 C 0.63728(12) 0.54355(10) 0.24508(9) 0.0130(3) Uani 1 1 d . . . . .
C8 C 0.61114(13) 0.64141(10) 0.27176(9) 0.0153(3) Uani 1 1 d . . . . .
H8 H 0.553704 0.651648 0.315765 0.018 Uiso 1 1 calc R . . . .
C9 C 0.66812(14) 0.72413(10) 0.23475(9) 0.0170(3) Uani 1 1 d . . . . .
H9 H 0.649777 0.790338 0.253793 0.020 Uiso 1 1 calc R . . . .
C10 C 0.75198(13) 0.71038(11) 0.16986(9) 0.0170(3) Uani 1 1 d . . . . .
H10 H 0.791788 0.766775 0.144935 0.020 Uiso 1 1 calc R . . . .
C11 C 0.77671(13) 0.61329(11) 0.14205(9) 0.0173(3) Uani 1 1 d . . . . .
H11 H 0.833001 0.603332 0.097358 0.021 Uiso 1 1 calc R . . . .
C12 C 0.71967(13) 0.53033(11) 0.17912(9) 0.0152(3) Uani 1 1 d . . . . .
H12 H 0.737025 0.464275 0.159335 0.018 Uiso 1 1 calc R . . . .

loop_
_atom_site_aniso_label
_atom_site_aniso_U_11
_atom_site_aniso_U_22
_atom_site_aniso_U_33
_atom_site_aniso_U_23
_atom_site_aniso_U_13
_atom_site_aniso_U_12
Pd1 0.00775(8) 0.00882(7) 0.00906(9) 0.00011(5) 0.00052(5) -0.00017(4)
S1 0.01121(15) 0.01026(14) 0.01194(16) -0.00032(11) 0.00066(13) -0.00065(11)
O1 0.0135(5) 0.0175(5) 0.0169(5) -0.0027(4) 0.0007(4) -0.0026(4)
N1 0.0102(5) 0.0124(5) 0.0114(6) -0.0007(4) 0.0016(4) 0.0007(4)
C1 0.0168(7) 0.0130(6) 0.0168(7) 0.0037(5) 0.0016(5) -0.0012(5)
C2 0.0135(6) 0.0121(6) 0.0170(7) -0.0013(5) 0.0034(5) 0.0020(5)
C3 0.0114(6) 0.0134(6) 0.0126(7) -0.0009(5) 0.0031(5) 0.0002(5)
C4 0.0114(6) 0.0134(6) 0.0124(7) 0.0036(5) 0.0010(5) 0.0012(5)
C5 0.0119(6) 0.0195(6) 0.0202(8) -0.0009(6) 0.0033(6) -0.0016(5)
C6 0.0160(6) 0.0162(6) 0.0126(7) -0.0008(5) 0.0009(5) -0.0023(5)
C7 0.0121(6) 0.0169(6) 0.0101(7) 0.0007(5) -0.0021(5) -0.0003(5)
C8 0.0150(6) 0.0193(6) 0.0116(7) -0.0021(5) 0.0002(5) 0.0021(5)
C9 0.0188(7) 0.0143(6) 0.0178(7) -0.0019(5) -0.0033(6) 0.0025(5)
C10 0.0162(7) 0.0175(6) 0.0173(7) 0.0054(5) -0.0024(6) -0.0011(5)
C11 0.0150(7) 0.0227(7) 0.0143(7) 0.0040(5) 0.0031(5) 0.0028(5)
C12 0.0165(7) 0.0160(6) 0.0131(7) -0.0007(5) 0.0002(5) 0.0033(5)

loop_
_atom_type_symbol
_atom_type_description
_atom_type_scat_dispersion_real
_atom_type_scat_dispersion_imag
_atom_type_scat_source
C C 0.0033 0.0016 'International Tables Vol C Tables 4.2.6.8 and 6.1.1.4'
H H 0.0000 0.0000 'International Tables Vol C Tables 4.2.6.8 and 6.1.1.4'
N N 0.0061 0.0033 'International Tables Vol C Tables 4.2.6.8 and 6.1.1.4'
O O 0.0106 0.0060 'International Tables Vol C Tables 4.2.6.8 and 6.1.1.4'
Pd Pd -0.9988 1.0072 'International Tables Vol C Tables 4.2.6.8 and 6.1.1.4'
S S 0.1246 0.1234 'International Tables Vol C Tables 4.2.6.8 and 6.1.1.4'

loop_
_geom_angle_atom_site_label_1
_geom_angle_atom_site_label_2
_geom_angle_atom_site_label_3
_geom_angle
_geom_angle_site_symmetry_1
_geom_angle_site_symmetry_3
_geom_angle_publ_flag
S1 Pd1 S1 180.0 5_666 . ?
N1 Pd1 S1 95.44(4) 5_666 . ?
N1 Pd1 S1 95.44(4) . 5_666 ?
N1 Pd1 S1 84.56(4) 5_666 5_666 ?
N1 Pd1 S1 84.56(4) . . ?
N1 Pd1 N1 180.00(6) . 5_666 ?
C1 S1 Pd1 112.39(7) . . ?
C1 S1 C2 99.96(7) . . ?
C2 S1 Pd1 98.39(5) . . ?
C3 N1 Pd1 114.92(9) . . ?
C4 N1 Pd1 124.63(10) . . ?
C4 N1 C3 120.33(12) . . ?
S1 C1 H1A 109.5 . . ?
S1 C1 H1B 109.5 . . ?
S1 C1 H1C 109.5 . . ?
H1A C1 H1B 109.5 . . ?
H1A C1 H1C 109.5 . . ?
H1B C1 H1C 109.5 . . ?
S1 C2 H2A 110.4 . . ?
S1 C2 H2B 110.4 . . ?
H2A C2 H2B 108.6 . . ?
C3 C2 S1 106.41(9) . . ?
C3 C2 H2A 110.4 . . ?
C3 C2 H2B 110.4 . . ?
N1 C3 C2 108.06(11) . . ?
N1 C3 H3 108.3 . . ?
N1 C3 C6 112.50(11) . . ?
C2 C3 H3 108.3 . . ?
C2 C3 C6 111.21(11) . . ?
C6 C3 H3 108.3 . . ?
O1 C4 N1 122.91(13) . . ?
O1 C4 C5 116.84(12) . . ?
N1 C4 C5 120.25(13) . . ?
C4 C5 H5A 109.5 . . ?
C4 C5 H5B 109.5 . . ?
C4 C5 H5C 109.5 . . ?
H5A C5 H5B 109.5 . . ?
H5A C5 H5C 109.5 . . ?
H5B C5 H5C 109.5 . . ?
C3 C6 H6A 109.1 . . ?
C3 C6 H6B 109.1 . . ?
H6A C6 H6B 107.8 . . ?
C7 C6 C3 112.71(12) . . ?
C7 C6 H6A 109.1 . . ?
C7 C6 H6B 109.1 . . ?
C8 C7 C6 120.59(13) . . ?
C8 C7 C12 118.67(13) . . ?
C12 C7 C6 120.73(12) . . ?
C7 C8 H8 119.6 . . ?
C9 C8 C7 120.79(14) . . ?
C9 C8 H8 119.6 . . ?
C8 C9 H9 119.9 . . ?
C8 C9 C10 120.27(13) . . ?
C10 C9 H9 119.9 . . ?
C9 C10 H10 120.4 . . ?
C11 C10 C9 119.21(13) . . ?
C11 C10 H10 120.4 . . ?
C10 C11 H11 119.7 . . ?
C10 C11 C12 120.56(14) . . ?
C12 C11 H11 119.7 . . ?
C7 C12 H12 119.8 . . ?
C11 C12 C7 120.47(13) . . ?
C11 C12 H12 119.8 . . ?

loop_
_geom_bond_atom_site_label_1
_geom_bond_atom_site_label_2
_geom_bond_distance
_geom_bond_site_symmetry_2
_geom_bond_publ_flag
Pd1 S1 2.2998(13) 5_666 ?
Pd1 S1 2.2998(13) . ?
Pd1 N1 2.0593(16) . ?
Pd1 N1 2.0593(16) 5_666 ?
S1 C1 1.8083(16) . ?
S1 C2 1.8185(18) . ?
O1 C4 1.2483(18) . ?
N1 C3 1.4714(18) . ?
N1 C4 1.3472(19) . ?
C1 H1A 0.9800 . ?
C1 H1B 0.9800 . ?
C1 H1C 0.9800 . ?
C2 H2A 0.9900 . ?
C2 H2B 0.9900 . ?
C2 C3 1.5262(19) . ?
C3 H3 1.0000 . ?
C3 C6 1.547(2) . ?
C4 C5 1.529(2) . ?
C5 H5A 0.9800 . ?
C5 H5B 0.9800 . ?
C5 H5C 0.9800 . ?
C6 H6A 0.9900 . ?
C6 H6B 0.9900 . ?
C6 C7 1.509(2) . ?
C7 C8 1.395(2) . ?
C7 C12 1.395(2) . ?
C8 H8 0.9500 . ?
C8 C9 1.390(2) . ?
C9 H9 0.9500 . ?
C9 C10 1.393(2) . ?
C10 H10 0.9500 . ?
C10 C11 1.388(2) . ?
C11 H11 0.9500 . ?
C11 C12 1.393(2) . ?
C12 H12 0.9500 . ?

loop_
_geom_torsion_atom_site_label_1
_geom_torsion_atom_site_label_2
_geom_torsion_atom_site_label_3
_geom_torsion_atom_site_label_4
_geom_torsion
_geom_torsion_site_symmetry_1
_geom_torsion_site_symmetry_2
_geom_torsion_site_symmetry_3
_geom_torsion_site_symmetry_4
_geom_torsion_publ_flag
Pd1 S1 C2 C3 -40.78(10) . . . . ?
Pd1 N1 C3 C2 -47.17(12) . . . . ?
Pd1 N1 C3 C6 75.99(12) . . . . ?
Pd1 N1 C4 O1 -5.60(18) . . . . ?
Pd1 N1 C4 C5 174.77(9) . . . . ?
S1 C2 C3 N1 57.82(12) . . . . ?
S1 C2 C3 C6 -66.11(13) . . . . ?
N1 C3 C6 C7 65.99(15) . . . . ?
C1 S1 C2 C3 -155.41(10) . . . . ?
C2 C3 C6 C7 -172.63(11) . . . . ?
C3 N1 C4 O1 178.65(12) . . . . ?
C3 N1 C4 C5 -0.97(18) . . . . ?
C3 C6 C7 C8 -87.53(16) . . . . ?
C3 C6 C7 C12 91.36(16) . . . . ?
C4 N1 C3 C2 128.98(12) . . . . ?
C4 N1 C3 C6 -107.87(14) . . . . ?
C6 C7 C8 C9 177.44(13) . . . . ?
C6 C7 C12 C11 -177.46(13) . . . . ?
C7 C8 C9 C10 0.4(2) . . . . ?
C8 C7 C12 C11 1.4(2) . . . . ?
C8 C9 C10 C11 0.8(2) . . . . ?
C9 C10 C11 C12 -0.8(2) . . . . ?
C10 C11 C12 C7 -0.3(2) . . . . ?
C12 C7 C8 C9 -1.5(2) . . . . ?
